data_7119448
loop_
_publ_author_name
Yanay
Popowski
Israel
Goldberg
Moshe
Kol

_publ_section_title
;
 The stereoselectivity of bipyrrolidine-based sequential polydentate
 ligands around Ru(II)
;
_journal_name_full Chem.Commun.
_journal_page_first 7932
_journal_volume 52
_journal_year 2016
_chemical_absolute_configuration ad
_chemical_formula_moiety 'C24 H32 N6 Ru, 2(F6 P)'
_chemical_formula_sum 'C24 H32 F12 N6 P2 Ru'
_chemical_formula_weight 795.56
_space_group_crystal_system trigonal
_space_group_IT_number 152
_space_group_name_Hall 'P 31 2"'
_space_group_name_H-M_alt 'P 31 2 1'
_symmetry_space_group_name_Hall 'P 31 2"'
_symmetry_space_group_name_H-M 'P 31 2 1'
_atom_sites_solution_hydrogens geom
_atom_sites_solution_primary direct
_atom_sites_solution_secondary difmap
_audit_creation_method SHELXL
_audit_update_record
;
2016-03-21 deposited with the CCDC.
2016-05-09 downloaded from the CCDC.
;
_cell_angle_alpha 90
_cell_angle_beta 90
_cell_angle_gamma 120
_cell_formula_units_Z 3
_cell_length_a 10.2422(2)
_cell_length_b 10.2422(2)
_cell_length_c 24.9887(6)
_cell_measurement_reflns_used 3743
_cell_measurement_temperature 110(2)
_cell_measurement_theta_max 28.34
_cell_measurement_theta_min 2.30
_cell_volume 2270.18(8)
_computing_cell_refinement 'Saint, Bruker-AXS'
_computing_data_collection 'Apex2, Bruker-AXS'
_computing_data_reduction 'Saint, Bruker-AXS'
_computing_structure_refinement 'SHELXL-2014/7 (Sheldrick, 2015)'
_computing_structure_solution 'SHELXTL-2014, Sheldrick (2015)'
_diffrn_ambient_temperature 110(2)
_diffrn_detector_area_resol_mean 1.75
_diffrn_measured_fraction_theta_full 1.000
_diffrn_measured_fraction_theta_max 0.998
_diffrn_measurement_device_type 'ApexDuo, Bruker-AXS'
_diffrn_measurement_method '1 deg. \f and \w scans'
_diffrn_radiation_type MoK\a
_diffrn_radiation_wavelength 0.71073
_diffrn_reflns_av_R_equivalents 0.0262
_diffrn_reflns_av_unetI/netI 0.0219
_diffrn_reflns_Laue_measured_fraction_full 1.000
_diffrn_reflns_Laue_measured_fraction_max 0.998
_diffrn_reflns_limit_h_max 13
_diffrn_reflns_limit_h_min -13
_diffrn_reflns_limit_k_max 13
_diffrn_reflns_limit_k_min -13
_diffrn_reflns_limit_l_max 31
_diffrn_reflns_limit_l_min -33
_diffrn_reflns_number 14222
_diffrn_reflns_point_group_measured_fraction_full 1.000
_diffrn_reflns_point_group_measured_fraction_max 0.996
_diffrn_reflns_theta_full 25.242
_diffrn_reflns_theta_max 28.335
_diffrn_reflns_theta_min 2.296
_diffrn_source 'ImuS micro-focus'
_exptl_absorpt_coefficient_mu 0.726
_exptl_absorpt_correction_T_max 0.899
_exptl_absorpt_correction_T_min 0.812
_exptl_absorpt_correction_type multi-scan
_exptl_absorpt_process_details 'Sadabs, Bruker-AXS'
_exptl_crystal_colour brown
_exptl_crystal_density_diffrn 1.746
_exptl_crystal_description plate
_exptl_crystal_F_000 1200
_exptl_crystal_size_max 0.300
_exptl_crystal_size_mid 0.240
_exptl_crystal_size_min 0.150
_refine_diff_density_max 0.359
_refine_diff_density_min -0.517
_refine_diff_density_rms 0.058
_refine_ls_abs_structure_details
;
 Flack x determined using 1553 quotients [(I+)-(I-)]/[(I+)+(I-)]
 (Parsons, Flack and Wagner, Acta Cryst. B69 (2013) 249-259).
;
_refine_ls_abs_structure_Flack -0.012(8)
_refine_ls_extinction_coef .
_refine_ls_extinction_method none
_refine_ls_goodness_of_fit_ref 1.071
_refine_ls_hydrogen_treatment constr
_refine_ls_matrix_type full
_refine_ls_number_parameters 205
_refine_ls_number_reflns 3775
_refine_ls_number_restraints 0
_refine_ls_restrained_S_all 1.071
_refine_ls_R_factor_all 0.0199
_refine_ls_R_factor_gt 0.0196
_refine_ls_shift/su_max 0.001
_refine_ls_shift/su_mean 0.000
_refine_ls_structure_factor_coef Fsqd
_refine_ls_weighting_details 'w=1/[\s^2^(Fo^2^)+(0.0212P)^2^+0.9095P] where P=(Fo^2^+2Fc^2^)/3'
_refine_ls_weighting_scheme calc
_refine_ls_wR_factor_gt 0.0474
_refine_ls_wR_factor_ref 0.0476
_reflns_Friedel_coverage 0.726
_reflns_Friedel_fraction_full 1.000
_reflns_Friedel_fraction_max 0.994
_reflns_number_gt 3743
_reflns_number_total 3775
_reflns_threshold_expression 'I > 2\s(I)'
_cod_data_source_file c6cc02676a2.cif
_cod_data_source_block mk333
_cod_original_cell_volume 2270.18(12)
_cod_database_code 7119448
_shelx_shelxl_version_number 2014/7
_shelx_space_group_comment
;
The symmetry employed for this shelxl refinement is uniquely defined
by the following loop, which should always be used as a source of
symmetry information in preference to the above space-group names.
They are only intended as comments.
;
_shelx_estimated_absorpt_t_min 0.812
_shelx_estimated_absorpt_t_max 0.899

loop_
_space_group_symop_operation_xyz
'x, y, z'
'-y, x-y, z+1/3'
'-x+y, -x, z+2/3'
'y, x, -z'
'x-y, -y, -z+2/3'
'-x, -x+y, -z+1/3'

loop_
_atom_site_label
_atom_site_type_symbol
_atom_site_fract_x
_atom_site_fract_y
_atom_site_fract_z
_atom_site_U_iso_or_equiv
_atom_site_adp_type
_atom_site_occupancy
_atom_site_site_symmetry_order
_atom_site_calc_flag
_atom_site_refinement_flags_posn
_atom_site_refinement_flags_adp
_atom_site_refinement_flags_occupancy
_atom_site_disorder_assembly
_atom_site_disorder_group
Ru1 Ru 0.0000 -0.02070(2) 0.6667 0.01004(6) Uani 1 2 d S T P . .
P1 P 0.71074(7) 0.39083(6) 0.44063(2) 0.02130(13) Uani 1 1 d . . . . .
F1 F 0.83439(19) 0.34427(19) 0.42667(6) 0.0298(4) Uani 1 1 d . . . . .
F2 F 0.8377(2) 0.5489(2) 0.46324(9) 0.0555(6) Uani 1 1 d . . . . .
F3 F 0.6860(2) 0.3166(2) 0.49808(6) 0.0464(4) Uani 1 1 d . . . . .
F4 F 0.7379(3) 0.4662(2) 0.38214(7) 0.0472(5) Uani 1 1 d . . . . .
F5 F 0.5860(2) 0.4358(2) 0.45329(8) 0.0515(6) Uani 1 1 d . . . . .
F6 F 0.5837(2) 0.2345(2) 0.41631(8) 0.0528(5) Uani 1 1 d . . . . .
N1 N 0.1290(2) 0.0355(2) 0.59732(7) 0.0138(3) Uani 1 1 d . . . . .
N2 N -0.1334(2) 0.0544(2) 0.63463(7) 0.0141(4) Uani 1 1 d . . . . .
N3 N -0.1076(2) -0.22894(18) 0.62603(7) 0.0119(3) Uani 1 1 d . . . . .
C1 C -0.0231(3) -0.3124(3) 0.63729(9) 0.0141(4) Uani 1 1 d . . . . .
H1 H 0.0683 -0.2725 0.6140 0.017 Uiso 1 1 calc R U . . .
C2 C -0.2896(3) -0.4908(3) 0.61539(10) 0.0209(5) Uani 1 1 d . . . . .
H2A H -0.3167 -0.5012 0.5770 0.025 Uiso 1 1 calc R U . . .
H2B H -0.3694 -0.5781 0.6351 0.025 Uiso 1 1 calc R U . . .
C3 C -0.0912(3) -0.1911(2) 0.56758(8) 0.0151(4) Uani 1 1 d . . . . .
H3A H -0.1113 -0.2809 0.5463 0.018 Uiso 1 1 calc R U . . .
H3B H -0.1650 -0.1603 0.5569 0.018 Uiso 1 1 calc R U . . .
C4 C 0.0652(3) -0.0657(3) 0.55692(8) 0.0152(4) Uani 1 1 d . . . . .
C5 C 0.3460(3) 0.1788(3) 0.54219(9) 0.0244(5) Uani 1 1 d . . . . .
H5 H 0.4422 0.2661 0.5376 0.029 Uiso 1 1 calc R U . . .
C6 C 0.2823(3) 0.0737(3) 0.50153(10) 0.0243(5) Uani 1 1 d . . . . .
H6 H 0.3348 0.0867 0.4688 0.029 Uiso 1 1 calc R U . . .
C7 C 0.2674(2) 0.1549(3) 0.58960(9) 0.0199(4) Uani 1 1 d . . . . .
H7 H 0.3130 0.2257 0.6178 0.024 Uiso 1 1 calc R U . . .
C8 C -0.2679(3) -0.3431(3) 0.63786(10) 0.0168(5) Uani 1 1 d . . . . .
H8A H -0.3373 -0.3153 0.6203 0.020 Uiso 1 1 calc R U . . .
H8B H -0.2868 -0.3513 0.6769 0.020 Uiso 1 1 calc R U . . .
C9 C 0.1408(3) -0.0506(3) 0.50927(9) 0.0209(5) Uani 1 1 d . . . . .
H9 H 0.0958 -0.1251 0.4821 0.025 Uiso 1 1 calc R U . . .
C10 C -0.1341(3) -0.4790(3) 0.62353(10) 0.0205(5) Uani 1 1 d . . . . .
H10A H -0.1387 -0.5456 0.6531 0.025 Uiso 1 1 calc R U . . .
H10B H -0.1021 -0.5085 0.5905 0.025 Uiso 1 1 calc R U . . .
C11 C -0.3295(3) 0.1351(3) 0.60968(11) 0.0244(5) Uani 1 1 d . . . . .
H11A H -0.4258 0.0449 0.6012 0.037 Uiso 1 1 calc R U . . .
H11B H -0.2947 0.2027 0.5787 0.037 Uiso 1 1 calc R U . . .
H11C H -0.3429 0.1871 0.6403 0.037 Uiso 1 1 calc R U . . .
C12 C -0.2180(3) 0.0913(3) 0.62297(9) 0.0165(4) Uani 1 1 d . . . . .

loop_
_atom_site_aniso_label
_atom_site_aniso_U_11
_atom_site_aniso_U_22
_atom_site_aniso_U_33
_atom_site_aniso_U_23
_atom_site_aniso_U_13
_atom_site_aniso_U_12
Ru1 0.01033(11) 0.01082(9) 0.00882(10) -0.00002(4) -0.00005(7) 0.00516(5)
P1 0.0243(3) 0.0208(3) 0.0222(3) 0.0049(2) 0.0088(2) 0.0139(3)
F1 0.0315(9) 0.0360(9) 0.0322(8) 0.0053(7) 0.0088(7) 0.0246(8)
F2 0.0489(12) 0.0342(10) 0.0600(12) -0.0209(9) 0.0196(10) 0.0033(9)
F3 0.0615(12) 0.0640(13) 0.0287(8) 0.0229(8) 0.0210(8) 0.0425(10)
F4 0.0773(15) 0.0633(11) 0.0306(8) 0.0215(8) 0.0202(9) 0.0575(12)
F5 0.0569(13) 0.0645(15) 0.0598(12) 0.0212(11) 0.0302(11) 0.0502(12)
F6 0.0287(10) 0.0437(11) 0.0674(13) -0.0141(10) 0.0041(9) 0.0042(8)
N1 0.0150(8) 0.0173(9) 0.0100(8) 0.0016(7) 0.0013(6) 0.0087(7)
N2 0.0155(9) 0.0137(9) 0.0127(8) 0.0004(6) 0.0009(7) 0.0070(8)
N3 0.0128(9) 0.0130(7) 0.0102(7) -0.0007(6) -0.0014(7) 0.0067(8)
C1 0.0170(11) 0.0138(11) 0.0138(10) -0.0028(8) -0.0030(8) 0.0095(9)
C2 0.0185(12) 0.0141(11) 0.0246(12) -0.0044(9) -0.0059(9) 0.0041(9)
C3 0.0177(11) 0.0188(9) 0.0081(9) -0.0019(7) -0.0025(8) 0.0085(9)
C4 0.0171(11) 0.0193(12) 0.0126(9) -0.0005(8) -0.0027(8) 0.0115(9)
C5 0.0182(10) 0.0298(14) 0.0213(11) 0.0059(10) 0.0058(8) 0.0090(11)
C6 0.0246(13) 0.0385(15) 0.0142(11) 0.0041(10) 0.0067(9) 0.0189(12)
C7 0.0168(10) 0.0218(12) 0.0184(10) 0.0004(9) 0.0019(8) 0.0075(10)
C8 0.0115(11) 0.0184(12) 0.0180(11) 0.0009(9) -0.0017(9) 0.0056(9)
C9 0.0249(12) 0.0305(13) 0.0124(10) -0.0010(9) -0.0003(9) 0.0176(11)
C10 0.0214(12) 0.0157(11) 0.0236(12) -0.0053(9) -0.0059(9) 0.0088(10)
C11 0.0240(13) 0.0165(11) 0.0372(14) -0.0038(10) -0.0082(11) 0.0135(10)
C12 0.0204(12) 0.0143(10) 0.0129(10) 0.0002(8) 0.0006(9) 0.0072(9)

loop_
_atom_type_symbol
_atom_type_description
_atom_type_scat_dispersion_real
_atom_type_scat_dispersion_imag
_atom_type_scat_source
C C 0.0033 0.0016 'International Tables Vol C Tables 4.2.6.8 and 6.1.1.4'
H H 0.0000 0.0000 'International Tables Vol C Tables 4.2.6.8 and 6.1.1.4'
F F 0.0171 0.0103 'International Tables Vol C Tables 4.2.6.8 and 6.1.1.4'
N N 0.0061 0.0033 'International Tables Vol C Tables 4.2.6.8 and 6.1.1.4'
P P 0.1023 0.0942 'International Tables Vol C Tables 4.2.6.8 and 6.1.1.4'
Ru Ru -1.2594 0.8363 'International Tables Vol C Tables 4.2.6.8 and 6.1.1.4'

loop_
_geom_angle_atom_site_label_1
_geom_angle_atom_site_label_2
_geom_angle_atom_site_label_3
_geom_angle
_geom_angle_site_symmetry_1
_geom_angle_site_symmetry_3
N2 Ru1 N2 89.08(10) 6_556 .
N2 Ru1 N1 91.22(7) 6_556 6_556
N2 Ru1 N1 92.13(7) . 6_556
N2 Ru1 N1 92.13(7) 6_556 .
N2 Ru1 N1 91.22(7) . .
N1 Ru1 N1 175.30(11) 6_556 .
N2 Ru1 N3 170.81(7) 6_556 .
N2 Ru1 N3 94.73(7) . .
N1 Ru1 N3 96.99(7) 6_556 .
N1 Ru1 N3 79.44(7) . .
N2 Ru1 N3 94.73(7) 6_556 6_556
N2 Ru1 N3 170.81(7) . 6_556
N1 Ru1 N3 79.44(7) 6_556 6_556
N1 Ru1 N3 96.99(7) . 6_556
N3 Ru1 N3 82.77(10) . 6_556
F3 P1 F2 91.13(12) . .
F3 P1 F5 90.00(10) . .
F2 P1 F5 90.06(13) . .
F3 P1 F6 90.52(11) . .
F2 P1 F6 178.35(13) . .
F5 P1 F6 89.81(12) . .
F3 P1 F1 90.86(9) . .
F2 P1 F1 90.83(11) . .
F5 P1 F1 178.76(12) . .
F6 P1 F1 89.27(10) . .
F3 P1 F4 179.26(11) . .
F2 P1 F4 88.70(12) . .
F5 P1 F4 90.73(10) . .
F6 P1 F4 89.66(12) . .
F1 P1 F4 88.42(9) . .
C7 N1 C4 118.27(19) . .
C7 N1 Ru1 127.32(15) . .
C4 N1 Ru1 114.35(15) . .
C12 N2 Ru1 170.96(19) . .
C8 N3 C3 109.44(17) . .
C8 N3 C1 103.64(16) . .
C3 N3 C1 107.73(17) . .
C8 N3 Ru1 120.72(14) . .
C3 N3 Ru1 105.88(11) . .
C1 N3 Ru1 108.89(13) . .
N3 C1 C1 108.16(14) . 6_556
N3 C1 C10 105.61(18) . .
C1 C1 C10 112.70(18) 6_556 .
N3 C1 H1 110.1 . .
C1 C1 H1 110.1 6_556 .
C10 C1 H1 110.1 . .
C8 C2 C10 103.9(2) . .
C8 C2 H2A 111.0 . .
C10 C2 H2A 111.0 . .
C8 C2 H2B 111.0 . .
C10 C2 H2B 111.0 . .
H2A C2 H2B 109.0 . .
C4 C3 N3 109.26(17) . .
C4 C3 H3A 109.8 . .
N3 C3 H3A 109.8 . .
C4 C3 H3B 109.8 . .
N3 C3 H3B 109.8 . .
H3A C3 H3B 108.3 . .
N1 C4 C9 121.7(2) . .
N1 C4 C3 115.08(18) . .
C9 C4 C3 123.2(2) . .
C6 C5 C7 119.0(2) . .
C6 C5 H5 120.5 . .
C7 C5 H5 120.5 . .
C9 C6 C5 118.9(2) . .
C9 C6 H6 120.6 . .
C5 C6 H6 120.6 . .
N1 C7 C5 122.6(2) . .
N1 C7 H7 118.7 . .
C5 C7 H7 118.7 . .
N3 C8 C2 105.21(18) . .
N3 C8 H8A 110.7 . .
C2 C8 H8A 110.7 . .
N3 C8 H8B 110.7 . .
C2 C8 H8B 110.7 . .
H8A C8 H8B 108.8 . .
C6 C9 C4 119.5(2) . .
C6 C9 H9 120.3 . .
C4 C9 H9 120.3 . .
C1 C10 C2 106.0(2) . .
C1 C10 H10A 110.5 . .
C2 C10 H10A 110.5 . .
C1 C10 H10B 110.5 . .
C2 C10 H10B 110.5 . .
H10A C10 H10B 108.7 . .
C12 C11 H11A 109.5 . .
C12 C11 H11B 109.5 . .
H11A C11 H11B 109.5 . .
C12 C11 H11C 109.5 . .
H11A C11 H11C 109.5 . .
H11B C11 H11C 109.5 . .
N2 C12 C11 177.9(3) . .

loop_
_geom_bond_atom_site_label_1
_geom_bond_atom_site_label_2
_geom_bond_distance
_geom_bond_site_symmetry_2
Ru1 N2 2.0368(19) 6_556
Ru1 N2 2.0368(19) .
Ru1 N1 2.0782(17) 6_556
Ru1 N1 2.0782(17) .
Ru1 N3 2.1082(16) .
Ru1 N3 2.1082(16) 6_556
P1 F3 1.5844(16) .
P1 F2 1.589(2) .
P1 F5 1.5919(17) .
P1 F6 1.5945(19) .
P1 F1 1.5990(17) .
P1 F4 1.6110(16) .
N1 C7 1.345(3) .
N1 C4 1.357(3) .
N2 C12 1.143(3) .
N3 C8 1.493(3) .
N3 C3 1.499(2) .
N3 C1 1.517(3) .
C1 C1 1.524(4) 6_556
C1 C10 1.543(3) .
C1 H1 1.0000 .
C2 C8 1.522(3) .
C2 C10 1.549(4) .
C2 H2A 0.9900 .
C2 H2B 0.9900 .
C3 C4 1.493(3) .
C3 H3A 0.9900 .
C3 H3B 0.9900 .
C4 C9 1.386(3) .
C5 C6 1.384(4) .
C5 C7 1.384(3) .
C5 H5 0.9500 .
C6 C9 1.383(4) .
C6 H6 0.9500 .
C7 H7 0.9500 .
C8 H8A 0.9900 .
C8 H8B 0.9900 .
C9 H9 0.9500 .
C10 H10A 0.9900 .
C10 H10B 0.9900 .
C11 C12 1.459(3) .
C11 H11A 0.9800 .
C11 H11B 0.9800 .
C11 H11C 0.9800 .
